data_7001912
loop_
_publ_author_name
'Zheng, Xiao-Dan'
'Jiang, Long'
'Feng, Xiao-Long'
'Lu, Tong-Bu'

_publ_section_title
;
 Constructions of 1D helical chains with left-handed/right-handed
 helicity: a correlation between the helicity of 1D chains and the
 chirality of building blocks
;
_journal_issue 34
_journal_name_full 'Dalton Transactions'
_journal_page_first 6802
_journal_page_last 6808
_journal_paper_doi 10.1039/b904081a
_journal_year 2009
_chemical_absolute_configuration ad
_chemical_formula_sum 'C41 H79 Cl N18 Ni2 O5'
_chemical_formula_weight 1057.09
_chemical_name_systematic
;
?
;
_space_group_IT_number 4
_symmetry_cell_setting monoclinic
_symmetry_space_group_name_Hall 'P 2yb'
_symmetry_space_group_name_H-M 'P 1 21 1'
_atom_sites_solution_hydrogens geom
_atom_sites_solution_primary direct
_atom_sites_solution_secondary difmap
_audit_creation_method SHELXL-97
_cell_angle_alpha 90.00
_cell_angle_beta 104.507(2)
_cell_angle_gamma 90.00
_cell_formula_units_Z 2
_cell_length_a 9.1505(2)
_cell_length_b 28.7597(7)
_cell_length_c 10.2680(2)
_cell_measurement_reflns_used 1822
_cell_measurement_temperature 173(2)
_cell_measurement_theta_max 54.1392
_cell_measurement_theta_min 3.1827
_cell_volume 2616.03(10)
_computing_cell_refinement
;
CrysAlis RED, Oxford Diffraction Ltd.,
Version 1.171.31.7 (release 18-10-2006 CrysAlis171 .NET)
(compiled Oct 18 2006,16:28:17)
;
_computing_data_collection
;
CrysAlis CCD, Oxford Diffraction Ltd.,
Version 1.171.31.7 (release 18-10-2006 CrysAlis171 .NET)
(compiled Oct 18 2006,16:28:17)
;
_computing_data_reduction
;
CrysAlis RED, Oxford Diffraction Ltd.,
Version 1.171.31.7 (release 18-10-2006 CrysAlis171 .NET)
(compiled Oct 18 2006,16:28:17)
;
_computing_molecular_graphics 'Bruker SHELXTL'
_computing_publication_material 'Bruker SHELXTL'
_computing_structure_refinement 'SHELXL-97 (Sheldrick, 1997)'
_computing_structure_solution 'SHELXS-97 (Sheldrick, 1990)'
_diffrn_ambient_temperature 173(2)
_diffrn_measured_fraction_theta_full 0.990
_diffrn_measured_fraction_theta_max 0.990
_diffrn_measurement_device_type 'Gemini S Ultra'
_diffrn_measurement_method '\w and \p scan'
_diffrn_radiation_monochromator graphite
_diffrn_radiation_source 'fine-focus sealed tube'
_diffrn_radiation_type MoK\a
_diffrn_radiation_wavelength 0.71073
_diffrn_reflns_av_R_equivalents 0.0322
_diffrn_reflns_av_sigmaI/netI 0.0690
_diffrn_reflns_limit_h_max 11
_diffrn_reflns_limit_h_min -10
_diffrn_reflns_limit_k_max 24
_diffrn_reflns_limit_k_min -35
_diffrn_reflns_limit_l_max 12
_diffrn_reflns_limit_l_min -9
_diffrn_reflns_number 13238
_diffrn_reflns_theta_full 26.00
_diffrn_reflns_theta_max 26.00
_diffrn_reflns_theta_min 2.67
_diffrn_standards_decay_% 0
_diffrn_standards_interval_count 0
_diffrn_standards_interval_time 0
_diffrn_standards_number 0
_exptl_absorpt_coefficient_mu 0.830
_exptl_absorpt_correction_T_max 0.7830
_exptl_absorpt_correction_T_min 0.7379
_exptl_absorpt_correction_type multi-scan
_exptl_absorpt_process_details
;
CrysAlis RED, Oxford Diffraction Ltd.,
Version 1.171.31.7 (release 18-10-2006 CrysAlis171 .NET)
(compiled Oct 18 2006,16:28:17)
Empirical absorption correction using spherical harmonics,
implemented in SCALE3 ABSPACK scaling algorithm.
;
_exptl_crystal_colour purple
_exptl_crystal_density_diffrn 1.342
_exptl_crystal_density_method 'not measured'
_exptl_crystal_description block
_exptl_crystal_F_000 1128
_exptl_crystal_size_max 0.39
_exptl_crystal_size_mid 0.38
_exptl_crystal_size_min 0.31
_refine_diff_density_max 0.725
_refine_diff_density_min -0.573
_refine_diff_density_rms 0.065
_refine_ls_abs_structure_details 'Flack H D (1983), Acta Cryst. A39, 876-881'
_refine_ls_abs_structure_Flack 0.000(13)
_refine_ls_extinction_method none
_refine_ls_goodness_of_fit_ref 0.991
_refine_ls_hydrogen_treatment constr
_refine_ls_matrix_type full
_refine_ls_number_parameters 3
_refine_ls_number_reflns 7867
_refine_ls_number_restraints 209
_refine_ls_restrained_S_all 1.036
_refine_ls_R_factor_all 0.0541
_refine_ls_R_factor_gt 0.0431
_refine_ls_shift/su_max 0.001
_refine_ls_shift/su_mean 0.000
_refine_ls_structure_factor_coef Fsqd
_refine_ls_weighting_details 'calc w=1/[\s^2^(Fo^2^)+(0.0458P)^2^+0.0000P] where P=(Fo^2^+2Fc^2^)/3'
_refine_ls_weighting_scheme calc
_refine_ls_wR_factor_gt 0.0876
_refine_ls_wR_factor_ref 0.0903
_reflns_number_gt 6694
_reflns_number_total 7867
_reflns_threshold_expression >2sigma(I)
_cod_data_source_file b904081a.txt
_cod_data_source_block \D-2
_cod_depositor_comments
;
The following automatic conversions were performed:
'_symmetry_cell_setting' value 'Monoclinic' changed to 'monoclinic'
according to '/home/saulius/struct/CIF-dictionaries/cif_core.dic'
dictionary named 'cif_core.dic' version 2.4.1 from 2010-06-29.

Automatic conversion script
Id: cif_fix_enum 1527 2010-12-29 10:47:43Z saulius 
;
_cod_original_sg_symbol_H-M P2(1)
_cod_database_code 7001912

loop_
_symmetry_equiv_pos_as_xyz
'x, y, z'
'-x, y+1/2, -z'

loop_
_atom_site_label
_atom_site_type_symbol
_atom_site_fract_x
_atom_site_fract_y
_atom_site_fract_z
_atom_site_U_iso_or_equiv
_atom_site_adp_type
_atom_site_occupancy
_atom_site_symmetry_multiplicity
_atom_site_calc_flag
_atom_site_refinement_flags
_atom_site_disorder_assembly
_atom_site_disorder_group
C1 C -0.2572(5) 0.52812(17) 0.0292(5) 0.0242(11) Uani 1 1 d . . .
H1A H -0.2364 0.5045 -0.0312 0.029 Uiso 1 1 calc R . .
H1B H -0.3658 0.5311 0.0130 0.029 Uiso 1 1 calc R . .
C2 C -0.1916(5) 0.51320(18) 0.1726(5) 0.0260(11) Uani 1 1 d . . .
H2A H -0.2174 0.5358 0.2335 0.031 Uiso 1 1 calc R . .
H2B H -0.2336 0.4834 0.1885 0.031 Uiso 1 1 calc R . .
C3 C 0.0474(5) 0.49901(18) 0.3422(4) 0.0263(11) Uani 1 1 d . . .
H3 H 0.0275 0.5249 0.3973 0.032 Uiso 1 1 calc R . .
C4 C -0.0166(6) 0.4550(2) 0.3868(5) 0.0425(15) Uani 1 1 d . . .
H4A H -0.1248 0.4570 0.3646 0.064 Uiso 1 1 calc R . .
H4B H 0.0210 0.4514 0.4823 0.064 Uiso 1 1 calc R . .
H4C H 0.0133 0.4288 0.3419 0.064 Uiso 1 1 calc R . .
C5 C 0.2194(5) 0.49361(18) 0.3652(5) 0.0301(12) Uani 1 1 d . . .
H5A H 0.2574 0.4792 0.4526 0.036 Uiso 1 1 calc R . .
H5B H 0.2371 0.4719 0.2986 0.036 Uiso 1 1 calc R . .
C6 C 0.3146(5) 0.53641(17) 0.3604(4) 0.0237(10) Uani 1 1 d . . .
C7 C 0.2907(5) 0.5737(2) 0.4601(4) 0.0314(11) Uani 1 1 d . . .
H7A H 0.3545 0.5999 0.4567 0.047 Uiso 1 1 calc R . .
H7B H 0.3155 0.5610 0.5495 0.047 Uiso 1 1 calc R . .
H7C H 0.1870 0.5834 0.4367 0.047 Uiso 1 1 calc R . .
C8 C 0.4838(5) 0.5225(2) 0.4031(5) 0.0398(14) Uani 1 1 d . . .
H8A H 0.5011 0.4967 0.3496 0.060 Uiso 1 1 calc R . .
H8B H 0.5102 0.5138 0.4964 0.060 Uiso 1 1 calc R . .
H8C H 0.5448 0.5483 0.3899 0.060 Uiso 1 1 calc R . .
C9 C 0.3358(5) 0.5310(2) 0.1259(5) 0.0342(13) Uani 1 1 d . . .
H9A H 0.3135 0.4982 0.1315 0.041 Uiso 1 1 calc R . .
H9B H 0.4447 0.5346 0.1486 0.041 Uiso 1 1 calc R . .
C10 C 0.2703(5) 0.5480(2) -0.0161(5) 0.0337(13) Uani 1 1 d . . .
H10A H 0.2972 0.5803 -0.0237 0.040 Uiso 1 1 calc R . .
H10B H 0.3110 0.5299 -0.0786 0.040 Uiso 1 1 calc R . .
C11 C 0.0310(5) 0.5620(2) -0.1847(5) 0.0366(10) Uani 1 1 d U . .
H11 H 0.0523 0.5954 -0.1841 0.044 Uiso 1 1 calc R . .
C12 C 0.0896(7) 0.5398(3) -0.2949(6) 0.0547(13) Uani 1 1 d U . .
H12A H 0.1963 0.5451 -0.2780 0.082 Uiso 1 1 calc R . .
H12B H 0.0394 0.5532 -0.3800 0.082 Uiso 1 1 calc R . .
H12C H 0.0703 0.5070 -0.2968 0.082 Uiso 1 1 calc R . .
C13 C -0.1404(5) 0.55560(19) -0.2197(5) 0.0354(10) Uani 1 1 d U . .
H13A H -0.1785 0.5615 -0.3152 0.042 Uiso 1 1 calc R . .
H13B H -0.1606 0.5232 -0.2048 0.042 Uiso 1 1 calc R . .
C14 C -0.2316(5) 0.58481(17) -0.1461(4) 0.0290(12) Uani 1 1 d . . .
C15 C -0.2033(7) 0.6363(2) -0.1581(6) 0.0493(16) Uani 1 1 d . . .
H15A H -0.2649 0.6536 -0.1121 0.074 Uiso 1 1 calc R . .
H15B H -0.2283 0.6450 -0.2513 0.074 Uiso 1 1 calc R . .
H15C H -0.0988 0.6430 -0.1185 0.074 Uiso 1 1 calc R . .
C16 C -0.4015(5) 0.5765(2) -0.2106(5) 0.0439(15) Uani 1 1 d . . .
H16A H -0.4210 0.5437 -0.2186 0.066 Uiso 1 1 calc R . .
H16B H -0.4287 0.5906 -0.2982 0.066 Uiso 1 1 calc R . .
H16C H -0.4601 0.5902 -0.1550 0.066 Uiso 1 1 calc R . .
C17 C 0.7119(5) 0.8228(2) 0.5913(5) 0.0334(13) Uani 1 1 d . . .
H17A H 0.6752 0.8519 0.6188 0.040 Uiso 1 1 calc R . .
H17B H 0.8139 0.8277 0.5828 0.040 Uiso 1 1 calc R . .
C18 C 0.7122(5) 0.7862(2) 0.6956(5) 0.0302(13) Uani 1 1 d . . .
H18A H 0.7499 0.7572 0.6684 0.036 Uiso 1 1 calc R . .
H18B H 0.7789 0.7956 0.7807 0.036 Uiso 1 1 calc R . .
C19 C 0.5459(5) 0.73964(18) 0.8026(4) 0.0274(11) Uani 1 1 d . . .
H19 H 0.5663 0.7108 0.7595 0.033 Uiso 1 1 calc R . .
C20 C 0.6589(6) 0.74336(19) 0.9414(5) 0.0409(14) Uani 1 1 d . . .
H20A H 0.7601 0.7416 0.9307 0.061 Uiso 1 1 calc R . .
H20B H 0.6423 0.7183 0.9976 0.061 Uiso 1 1 calc R . .
H20C H 0.6449 0.7725 0.9823 0.061 Uiso 1 1 calc R . .
C21 C 0.3870(6) 0.73640(18) 0.8267(4) 0.0303(12) Uani 1 1 d . . .
H21A H 0.3919 0.7150 0.9006 0.036 Uiso 1 1 calc R . .
H21B H 0.3617 0.7667 0.8562 0.036 Uiso 1 1 calc R . .
C22 C 0.2563(5) 0.72098(18) 0.7094(5) 0.0260(11) Uani 1 1 d . . .
C23 C 0.2845(6) 0.67379(19) 0.6551(5) 0.0352(13) Uani 1 1 d . . .
H23A H 0.1945 0.6634 0.5919 0.053 Uiso 1 1 calc R . .
H23B H 0.3115 0.6520 0.7280 0.053 Uiso 1 1 calc R . .
H23C H 0.3652 0.6761 0.6111 0.053 Uiso 1 1 calc R . .
C24 C 0.1130(6) 0.7174(2) 0.7615(6) 0.0430(14) Uani 1 1 d . . .
H24A H 0.0278 0.7108 0.6879 0.064 Uiso 1 1 calc R . .
H24B H 0.0967 0.7463 0.8024 0.064 Uiso 1 1 calc R . .
H24C H 0.1251 0.6929 0.8269 0.064 Uiso 1 1 calc R . .
C25 C 0.1688(5) 0.80046(18) 0.6224(5) 0.0292(12) Uani 1 1 d . . .
H25A H 0.2279 0.8134 0.7064 0.035 Uiso 1 1 calc R . .
H25B H 0.0669 0.7953 0.6310 0.035 Uiso 1 1 calc R . .
C26 C 0.1658(5) 0.83375(18) 0.5110(5) 0.0266(11) Uani 1 1 d . . .
H26A H 0.1069 0.8208 0.4270 0.032 Uiso 1 1 calc R . .
H26B H 0.1183 0.8625 0.5278 0.032 Uiso 1 1 calc R . .
C27 C 0.3250(5) 0.87103(17) 0.3788(4) 0.0246(11) Uani 1 1 d . . .
H27 H 0.2833 0.8517 0.2996 0.030 Uiso 1 1 calc R . .
C28 C 0.2305(6) 0.91527(19) 0.3653(5) 0.0369(13) Uani 1 1 d . . .
H28A H 0.1268 0.9073 0.3575 0.055 Uiso 1 1 calc R . .
H28B H 0.2386 0.9320 0.2866 0.055 Uiso 1 1 calc R . .
H28C H 0.2666 0.9344 0.4435 0.055 Uiso 1 1 calc R . .
C29 C 0.4879(5) 0.88343(18) 0.3779(5) 0.0297(12) Uani 1 1 d . . .
H29A H 0.5341 0.8979 0.4636 0.036 Uiso 1 1 calc R . .
H29B H 0.4829 0.9069 0.3092 0.036 Uiso 1 1 calc R . .
C30 C 0.5962(5) 0.84524(18) 0.3544(5) 0.0265(11) Uani 1 1 d . . .
C31 C 0.5368(6) 0.8209(2) 0.2197(5) 0.0356(13) Uani 1 1 d . . .
H31A H 0.6112 0.7994 0.2051 0.053 Uiso 1 1 calc R . .
H31B H 0.5161 0.8436 0.1489 0.053 Uiso 1 1 calc R . .
H31C H 0.4457 0.8045 0.2203 0.053 Uiso 1 1 calc R . .
C32 C 0.7453(6) 0.8681(2) 0.3546(6) 0.0441(15) Uani 1 1 d . . .
H32A H 0.7773 0.8871 0.4335 0.066 Uiso 1 1 calc R . .
H32B H 0.7333 0.8871 0.2758 0.066 Uiso 1 1 calc R . .
H32C H 0.8197 0.8445 0.3548 0.066 Uiso 1 1 calc R . .
C33 C 0.1406(6) 0.67561(19) 0.0992(5) 0.0313(10) Uani 1 1 d U . .
C34 C 0.2216(6) 0.73957(18) 0.2286(5) 0.0305(10) Uani 1 1 d U . .
C35 C -0.0671(6) 0.6374(2) 0.3282(5) 0.0410(12) Uani 1 1 d U . .
C36 C -0.1126(7) 0.7103(3) 0.3958(6) 0.0527(15) Uani 1 1 d U . .
C37 C 0.5246(6) 0.6833(2) 0.4049(6) 0.0406(11) Uani 1 1 d U . .
C38 C 0.5536(6) 0.6443(2) 0.2125(7) 0.0469(13) Uani 1 1 d U . .
Cl1 Cl 0.50710(14) 0.90021(4) 0.85848(12) 0.0320(3) Uani 1 1 d . . .
N1 N -0.1925(4) 0.57305(15) 0.0008(3) 0.0213(8) Uani 1 1 d . . .
H1C H -0.2389 0.5951 0.0399 0.026 Uiso 1 1 calc R . .
N2 N -0.0251(4) 0.50946(13) 0.1984(3) 0.0195(9) Uani 1 1 d . . .
H2C H -0.0044 0.4854 0.1481 0.023 Uiso 1 1 calc R . .
N3 N 0.2729(4) 0.55722(13) 0.2228(3) 0.0204(9) Uani 1 1 d . . .
H3A H 0.3203 0.5853 0.2314 0.025 Uiso 1 1 calc R . .
N4 N 0.1041(4) 0.54305(15) -0.0491(4) 0.0228(9) Uani 1 1 d . . .
H4D H 0.0832 0.5121 -0.0508 0.027 Uiso 1 1 calc R . .
N5 N 0.2358(4) 0.75573(14) 0.5950(4) 0.0232(9) Uani 1 1 d . . .
H5C H 0.1664 0.7427 0.5252 0.028 Uiso 1 1 calc R . .
N6 N 0.3209(4) 0.84335(13) 0.5001(4) 0.0205(8) Uani 1 1 d . . .
H6A H 0.3692 0.8599 0.5740 0.025 Uiso 1 1 calc R . .
N7 N 0.6145(4) 0.80812(14) 0.4609(4) 0.0230(9) Uani 1 1 d . . .
H7D H 0.6650 0.7845 0.4323 0.028 Uiso 1 1 calc R . .
N8 N 0.5571(4) 0.77897(15) 0.7130(3) 0.0245(9) Uani 1 1 d . . .
H8D H 0.5306 0.8052 0.7511 0.029 Uiso 1 1 calc R . .
N9 N 0.1188(4) 0.63737(15) 0.0720(4) 0.0269(9) Uani 1 1 d U . .
N10 N 0.1569(6) 0.72037(17) 0.1137(4) 0.0478(11) Uani 1 1 d U . .
N11 N 0.2782(4) 0.76090(13) 0.3230(4) 0.0245(9) Uani 1 1 d U . .
N12 N -0.0328(4) 0.60855(15) 0.2671(4) 0.0289(9) Uani 1 1 d U . .
N13 N -0.1176(6) 0.6643(2) 0.4131(5) 0.0602(12) Uani 1 1 d U . .
N14 N -0.1236(6) 0.7494(2) 0.3926(6) 0.0650(15) Uani 1 1 d U . .
N15 N 0.5261(4) 0.71131(15) 0.4856(4) 0.0293(9) Uani 1 1 d U . .
N16 N 0.4877(6) 0.6506(2) 0.3118(5) 0.0574(12) Uani 1 1 d U . .
N17 N 0.5837(5) 0.6358(2) 0.1155(5) 0.0545(15) Uani 1 1 d . . .
Ni1 Ni 0.03974(6) 0.571812(19) 0.11857(5) 0.01527(13) Uani 1 1 d . . .
Ni2 Ni 0.42274(6) 0.77582(2) 0.51242(5) 0.01820(14) Uani 1 1 d . . .
O1 O 0.5076(5) 0.93151(15) 0.9662(4) 0.0614(12) Uani 1 1 d . . .
O2 O 0.4135(7) 0.9165(2) 0.7397(5) 0.104(2) Uani 1 1 d . . .
O3 O 0.4570(7) 0.85568(17) 0.8858(5) 0.0915(18) Uani 1 1 d . . .
O4 O 0.6526(5) 0.8956(3) 0.8400(7) 0.126(3) Uani 1 1 d . . .
O5 O 0.0046(5) 0.44647(15) -0.0230(4) 0.0499(11) Uani 1 1 d . . .
C41 C 0.0478(6) 0.4088(2) -0.0517(5) 0.0379(13) Uani 1 1 d . . .
H41 H 0.1334 0.4085 -0.0851 0.046 Uiso 1 1 calc R . .
C40 C -0.1469(7) 0.3660(3) 0.0132(7) 0.0595(18) Uani 1 1 d . . .
H40A H -0.1732 0.3967 0.0360 0.089 Uiso 1 1 calc R . .
H40B H -0.1255 0.3468 0.0921 0.089 Uiso 1 1 calc R . .
H40C H -0.2295 0.3529 -0.0534 0.089 Uiso 1 1 calc R . .
C39 C 0.0428(7) 0.3258(2) -0.0805(6) 0.0544(17) Uani 1 1 d . . .
H39A H 0.1296 0.3326 -0.1139 0.082 Uiso 1 1 calc R . .
H39B H -0.0333 0.3113 -0.1502 0.082 Uiso 1 1 calc R . .
H39C H 0.0712 0.3052 -0.0049 0.082 Uiso 1 1 calc R . .
N18 N -0.0156(5) 0.36830(16) -0.0397(4) 0.0358(11) Uani 1 1 d . . .

loop_
_atom_site_aniso_label
_atom_site_aniso_U_11
_atom_site_aniso_U_22
_atom_site_aniso_U_33
_atom_site_aniso_U_23
_atom_site_aniso_U_13
_atom_site_aniso_U_12
C1 0.018(2) 0.026(3) 0.028(2) -0.004(2) 0.006(2) -0.003(2)
C2 0.020(2) 0.031(3) 0.029(3) 0.003(2) 0.012(2) -0.005(2)
C3 0.032(3) 0.029(3) 0.020(2) 0.003(2) 0.010(2) -0.004(2)
C4 0.044(3) 0.054(4) 0.028(3) 0.021(3) 0.005(2) -0.008(3)
C5 0.037(3) 0.029(3) 0.020(2) 0.004(2) -0.001(2) -0.002(2)
C6 0.023(2) 0.024(3) 0.024(2) 0.002(2) 0.0053(19) 0.000(2)
C7 0.033(2) 0.033(3) 0.024(2) -0.005(3) -0.0005(19) -0.001(3)
C8 0.030(3) 0.041(4) 0.041(3) -0.001(3) -0.005(2) 0.001(2)
C9 0.019(2) 0.047(4) 0.037(3) -0.003(3) 0.008(2) 0.006(2)
C10 0.028(3) 0.046(4) 0.035(3) -0.006(3) 0.022(2) 0.000(2)
C11 0.0381(14) 0.0416(17) 0.0302(14) 0.0000(13) 0.0088(12) -0.0043(13)
C12 0.0543(18) 0.067(2) 0.0471(19) -0.0058(16) 0.0202(15) -0.0004(17)
C13 0.0380(14) 0.0382(17) 0.0286(15) 0.0001(14) 0.0059(12) -0.0039(14)
C14 0.032(3) 0.027(3) 0.022(2) 0.002(2) -0.005(2) 0.000(2)
C15 0.068(4) 0.038(4) 0.031(3) 0.009(3) -0.006(3) -0.002(3)
C16 0.033(3) 0.058(4) 0.031(3) 0.002(3) -0.008(2) -0.004(3)
C17 0.016(2) 0.039(4) 0.044(3) -0.011(3) 0.007(2) -0.002(2)
C18 0.018(2) 0.047(4) 0.024(2) -0.005(2) 0.0016(19) -0.003(2)
C19 0.038(3) 0.024(3) 0.015(2) -0.001(2) -0.002(2) 0.007(2)
C20 0.056(3) 0.028(3) 0.028(3) -0.001(2) -0.009(3) 0.003(3)
C21 0.049(3) 0.025(3) 0.016(2) 0.000(2) 0.007(2) -0.005(2)
C22 0.031(3) 0.028(3) 0.022(2) 0.001(2) 0.011(2) -0.008(2)
C23 0.047(3) 0.029(3) 0.031(3) -0.003(2) 0.010(2) -0.007(2)
C24 0.049(3) 0.045(4) 0.039(3) 0.004(3) 0.018(3) -0.005(3)
C25 0.023(2) 0.039(3) 0.031(3) 0.004(2) 0.016(2) 0.005(2)
C26 0.024(2) 0.031(3) 0.025(2) 0.001(2) 0.007(2) 0.010(2)
C27 0.029(2) 0.022(3) 0.022(2) -0.002(2) 0.0033(19) 0.005(2)
C28 0.050(3) 0.027(3) 0.036(3) 0.009(2) 0.016(3) 0.015(3)
C29 0.032(3) 0.025(3) 0.032(3) 0.006(2) 0.008(2) -0.005(2)
C30 0.026(2) 0.027(3) 0.030(3) -0.002(2) 0.015(2) 0.000(2)
C31 0.034(3) 0.047(4) 0.031(3) 0.006(3) 0.017(2) 0.001(3)
C32 0.034(3) 0.056(4) 0.047(3) 0.007(3) 0.019(3) -0.009(3)
C33 0.047(2) 0.025(2) 0.0174(18) 0.0013(17) -0.0004(18) -0.004(2)
C34 0.044(2) 0.022(2) 0.0222(18) 0.0026(16) 0.0018(18) -0.0037(19)
C35 0.047(2) 0.042(2) 0.032(2) -0.0092(19) 0.0044(19) 0.014(2)
C36 0.047(3) 0.049(2) 0.059(3) -0.027(3) 0.009(2) 0.005(3)
C37 0.051(2) 0.037(2) 0.041(2) -0.0044(18) 0.025(2) -0.005(2)
C38 0.049(3) 0.045(3) 0.057(3) -0.015(2) 0.032(2) -0.017(2)
Cl1 0.0426(7) 0.0249(7) 0.0286(6) -0.0029(5) 0.0090(5) -0.0007(6)
N1 0.0230(17) 0.021(2) 0.0204(17) -0.0057(19) 0.0058(14) 0.0025(19)
N2 0.0220(19) 0.021(2) 0.0172(18) -0.0034(16) 0.0077(16) -0.0008(16)
N3 0.0182(17) 0.018(2) 0.0243(19) -0.0042(15) 0.0037(15) -0.0038(15)
N4 0.023(2) 0.027(2) 0.0220(19) -0.0014(17) 0.0125(16) -0.0035(17)
N5 0.024(2) 0.026(2) 0.0196(19) -0.0011(17) 0.0059(16) -0.0032(17)
N6 0.0215(19) 0.021(2) 0.0188(18) -0.0032(16) 0.0038(15) 0.0027(16)
N7 0.0202(19) 0.028(3) 0.022(2) -0.0049(18) 0.0086(17) -0.0025(17)
N8 0.0216(18) 0.025(2) 0.0245(18) -0.0004(19) 0.0017(15) 0.0056(19)
N9 0.0327(19) 0.0213(19) 0.0231(17) 0.0002(16) 0.0001(15) -0.0048(17)
N10 0.075(2) 0.0278(19) 0.0282(18) -0.0009(17) -0.0104(19) -0.006(2)
N11 0.0320(18) 0.020(2) 0.0210(17) -0.0043(14) 0.0051(15) -0.0029(16)
N12 0.032(2) 0.031(2) 0.0232(18) -0.0052(16) 0.0048(16) 0.0043(17)
N13 0.073(2) 0.058(2) 0.050(2) -0.015(2) 0.016(2) 0.014(2)
N14 0.058(3) 0.053(3) 0.089(3) -0.023(3) 0.028(3) -0.005(3)
N15 0.033(2) 0.028(2) 0.0268(19) -0.0023(16) 0.0090(17) -0.0021(17)
N16 0.066(2) 0.055(2) 0.060(2) -0.0174(19) 0.0319(19) -0.014(2)
N17 0.043(3) 0.068(4) 0.053(3) -0.026(3) 0.013(2) 0.011(3)
Ni1 0.0176(3) 0.0145(3) 0.0144(2) -0.0026(3) 0.0054(2) -0.0006(3)
Ni2 0.0190(3) 0.0182(3) 0.0173(3) -0.0040(3) 0.0043(2) 0.0021(3)
O1 0.104(3) 0.038(3) 0.047(2) -0.023(2) 0.030(2) -0.011(2)
O2 0.169(6) 0.068(4) 0.048(3) -0.007(3) -0.022(3) 0.030(4)
O3 0.179(6) 0.036(3) 0.078(3) -0.015(3) 0.067(4) -0.032(3)
O4 0.056(3) 0.183(7) 0.152(6) -0.087(5) 0.049(4) -0.024(4)
O5 0.063(3) 0.030(2) 0.060(3) -0.019(2) 0.020(2) -0.003(2)
C41 0.039(3) 0.035(4) 0.041(3) -0.010(3) 0.013(2) -0.005(3)
C40 0.063(4) 0.071(5) 0.052(4) -0.004(4) 0.030(3) -0.019(4)
C39 0.073(4) 0.031(4) 0.049(4) -0.002(3) -0.003(3) 0.011(3)
N18 0.036(2) 0.032(3) 0.037(2) -0.004(2) 0.0035(19) -0.002(2)

loop_
_atom_type_symbol
_atom_type_description
_atom_type_scat_dispersion_real
_atom_type_scat_dispersion_imag
_atom_type_scat_source
C C 0.0033 0.0016 'International Tables Vol C Tables 4.2.6.8 and 6.1.1.4'
H H 0.0000 0.0000 'International Tables Vol C Tables 4.2.6.8 and 6.1.1.4'
N N 0.0061 0.0033 'International Tables Vol C Tables 4.2.6.8 and 6.1.1.4'
O O 0.0106 0.0060 'International Tables Vol C Tables 4.2.6.8 and 6.1.1.4'
Cl Cl 0.1484 0.1585 'International Tables Vol C Tables 4.2.6.8 and 6.1.1.4'
Ni Ni 0.3393 1.1124 'International Tables Vol C Tables 4.2.6.8 and 6.1.1.4'

loop_
_geom_angle_atom_site_label_1
_geom_angle_atom_site_label_2
_geom_angle_atom_site_label_3
_geom_angle
_geom_angle_site_symmetry_1
_geom_angle_site_symmetry_3
_geom_angle_publ_flag
N1 C1 C2 111.1(4) . . ?
N1 C1 H1A 109.4 . . ?
C2 C1 H1A 109.4 . . ?
N1 C1 H1B 109.4 . . ?
C2 C1 H1B 109.4 . . ?
H1A C1 H1B 108.0 . . ?
N2 C2 C1 109.5(4) . . ?
N2 C2 H2A 109.8 . . ?
C1 C2 H2A 109.8 . . ?
N2 C2 H2B 109.8 . . ?
C1 C2 H2B 109.8 . . ?
H2A C2 H2B 108.2 . . ?
N2 C3 C4 111.0(4) . . ?
N2 C3 C5 110.9(4) . . ?
C4 C3 C5 109.1(4) . . ?
N2 C3 H3 108.6 . . ?
C4 C3 H3 108.6 . . ?
C5 C3 H3 108.6 . . ?
C3 C4 H4A 109.5 . . ?
C3 C4 H4B 109.5 . . ?
H4A C4 H4B 109.5 . . ?
C3 C4 H4C 109.5 . . ?
H4A C4 H4C 109.5 . . ?
H4B C4 H4C 109.5 . . ?
C6 C5 C3 119.1(4) . . ?
C6 C5 H5A 107.5 . . ?
C3 C5 H5A 107.5 . . ?
C6 C5 H5B 107.5 . . ?
C3 C5 H5B 107.5 . . ?
H5A C5 H5B 107.0 . . ?
N3 C6 C5 110.1(3) . . ?
N3 C6 C7 107.8(4) . . ?
C5 C6 C7 111.4(4) . . ?
N3 C6 C8 111.8(4) . . ?
C5 C6 C8 108.8(4) . . ?
C7 C6 C8 106.9(4) . . ?
C6 C7 H7A 109.5 . . ?
C6 C7 H7B 109.5 . . ?
H7A C7 H7B 109.5 . . ?
C6 C7 H7C 109.5 . . ?
H7A C7 H7C 109.5 . . ?
H7B C7 H7C 109.5 . . ?
C6 C8 H8A 109.5 . . ?
C6 C8 H8B 109.5 . . ?
H8A C8 H8B 109.5 . . ?
C6 C8 H8C 109.5 . . ?
H8A C8 H8C 109.5 . . ?
H8B C8 H8C 109.5 . . ?
N3 C9 C10 111.0(4) . . ?
N3 C9 H9A 109.4 . . ?
C10 C9 H9A 109.4 . . ?
N3 C9 H9B 109.4 . . ?
C10 C9 H9B 109.4 . . ?
H9A C9 H9B 108.0 . . ?
N4 C10 C9 109.1(4) . . ?
N4 C10 H10A 109.9 . . ?
C9 C10 H10A 109.9 . . ?
N4 C10 H10B 109.9 . . ?
C9 C10 H10B 109.9 . . ?
H10A C10 H10B 108.3 . . ?
N4 C11 C12 112.6(5) . . ?
N4 C11 C13 111.7(4) . . ?
C12 C11 C13 108.0(4) . . ?
N4 C11 H11 108.1 . . ?
C12 C11 H11 108.1 . . ?
C13 C11 H11 108.1 . . ?
C11 C12 H12A 109.5 . . ?
C11 C12 H12B 109.5 . . ?
H12A C12 H12B 109.5 . . ?
C11 C12 H12C 109.5 . . ?
H12A C12 H12C 109.5 . . ?
H12B C12 H12C 109.5 . . ?
C14 C13 C11 118.5(4) . . ?
C14 C13 H13A 107.7 . . ?
C11 C13 H13A 107.7 . . ?
C14 C13 H13B 107.7 . . ?
C11 C13 H13B 107.7 . . ?
H13A C13 H13B 107.1 . . ?
N1 C14 C13 110.8(4) . . ?
N1 C14 C15 107.4(4) . . ?
C13 C14 C15 112.1(5) . . ?
N1 C14 C16 110.9(4) . . ?
C13 C14 C16 108.8(4) . . ?
C15 C14 C16 106.8(4) . . ?
C14 C15 H15A 109.5 . . ?
C14 C15 H15B 109.5 . . ?
H15A C15 H15B 109.5 . . ?
C14 C15 H15C 109.5 . . ?
H15A C15 H15C 109.5 . . ?
H15B C15 H15C 109.5 . . ?
C14 C16 H16A 109.5 . . ?
C14 C16 H16B 109.5 . . ?
H16A C16 H16B 109.5 . . ?
C14 C16 H16C 109.5 . . ?
H16A C16 H16C 109.5 . . ?
H16B C16 H16C 109.5 . . ?
N7 C17 C18 109.9(4) . . ?
N7 C17 H17A 109.7 . . ?
C18 C17 H17A 109.7 . . ?
N7 C17 H17B 109.7 . . ?
C18 C17 H17B 109.7 . . ?
H17A C17 H17B 108.2 . . ?
N8 C18 C17 110.6(4) . . ?
N8 C18 H18A 109.5 . . ?
C17 C18 H18A 109.5 . . ?
N8 C18 H18B 109.5 . . ?
C17 C18 H18B 109.5 . . ?
H18A C18 H18B 108.1 . . ?
N8 C19 C21 111.2(4) . . ?
N8 C19 C20 112.8(4) . . ?
C21 C19 C20 107.3(4) . . ?
N8 C19 H19 108.5 . . ?
C21 C19 H19 108.5 . . ?
C20 C19 H19 108.5 . . ?
C19 C20 H20A 109.5 . . ?
C19 C20 H20B 109.5 . . ?
H20A C20 H20B 109.5 . . ?
C19 C20 H20C 109.5 . . ?
H20A C20 H20C 109.5 . . ?
H20B C20 H20C 109.5 . . ?
C22 C21 C19 118.2(4) . . ?
C22 C21 H21A 107.7 . . ?
C19 C21 H21A 107.7 . . ?
C22 C21 H21B 107.7 . . ?
C19 C21 H21B 107.7 . . ?
H21A C21 H21B 107.1 . . ?
C23 C22 N5 107.8(4) . . ?
C23 C22 C21 112.1(4) . . ?
N5 C22 C21 109.8(4) . . ?
C23 C22 C24 107.9(4) . . ?
N5 C22 C24 111.3(4) . . ?
C21 C22 C24 108.1(4) . . ?
C22 C23 H23A 109.5 . . ?
C22 C23 H23B 109.5 . . ?
H23A C23 H23B 109.5 . . ?
C22 C23 H23C 109.5 . . ?
H23A C23 H23C 109.5 . . ?
H23B C23 H23C 109.5 . . ?
C22 C24 H24A 109.5 . . ?
C22 C24 H24B 109.5 . . ?
H24A C24 H24B 109.5 . . ?
C22 C24 H24C 109.5 . . ?
H24A C24 H24C 109.5 . . ?
H24B C24 H24C 109.5 . . ?
N5 C25 C26 110.0(4) . . ?
N5 C25 H25A 109.7 . . ?
C26 C25 H25A 109.7 . . ?
N5 C25 H25B 109.7 . . ?
C26 C25 H25B 109.7 . . ?
H25A C25 H25B 108.2 . . ?
N6 C26 C25 110.2(4) . . ?
N6 C26 H26A 109.6 . . ?
C25 C26 H26A 109.6 . . ?
N6 C26 H26B 109.6 . . ?
C25 C26 H26B 109.6 . . ?
H26A C26 H26B 108.1 . . ?
N6 C27 C28 112.9(4) . . ?
N6 C27 C29 111.0(3) . . ?
C28 C27 C29 109.6(4) . . ?
N6 C27 H27 107.7 . . ?
C28 C27 H27 107.7 . . ?
C29 C27 H27 107.7 . . ?
C27 C28 H28A 109.5 . . ?
C27 C28 H28B 109.5 . . ?
H28A C28 H28B 109.5 . . ?
C27 C28 H28C 109.5 . . ?
H28A C28 H28C 109.5 . . ?
H28B C28 H28C 109.5 . . ?
C27 C29 C30 120.0(4) . . ?
C27 C29 H29A 107.3 . . ?
C30 C29 H29A 107.3 . . ?
C27 C29 H29B 107.3 . . ?
C30 C29 H29B 107.3 . . ?
H29A C29 H29B 106.9 . . ?
N7 C30 C32 111.7(4) . . ?
N7 C30 C31 106.5(4) . . ?
C32 C30 C31 108.5(4) . . ?
N7 C30 C29 110.5(4) . . ?
C32 C30 C29 107.8(4) . . ?
C31 C30 C29 111.9(4) . . ?
C30 C31 H31A 109.5 . . ?
C30 C31 H31B 109.5 . . ?
H31A C31 H31B 109.5 . . ?
C30 C31 H31C 109.5 . . ?
H31A C31 H31C 109.5 . . ?
H31B C31 H31C 109.5 . . ?
C30 C32 H32A 109.5 . . ?
C30 C32 H32B 109.5 . . ?
H32A C32 H32B 109.5 . . ?
C30 C32 H32C 109.5 . . ?
H32A C32 H32C 109.5 . . ?
H32B C32 H32C 109.5 . . ?
N9 C33 N10 172.5(5) . . ?
N11 C34 N10 172.8(6) . . ?
N12 C35 N13 168.4(7) . . ?
N14 C36 N13 169.6(8) . . ?
N15 C37 N16 166.1(6) . . ?
N17 C38 N16 166.9(7) . . ?
O2 Cl1 O4 108.2(5) . . ?
O2 Cl1 O3 108.8(4) . . ?
O4 Cl1 O3 108.0(4) . . ?
O2 Cl1 O1 110.5(3) . . ?
O4 Cl1 O1 110.3(3) . . ?
O3 Cl1 O1 110.9(3) . . ?
C1 N1 C14 112.9(3) . . ?
C1 N1 Ni1 105.1(3) . . ?
C14 N1 Ni1 121.3(3) . . ?
C1 N1 H1C 105.5 . . ?
C14 N1 H1C 105.5 . . ?
Ni1 N1 H1C 105.5 . . ?
C2 N2 C3 111.9(3) . . ?
C2 N2 Ni1 104.2(3) . . ?
C3 N2 Ni1 117.1(3) . . ?
C2 N2 H2C 107.7 . . ?
C3 N2 H2C 107.7 . . ?
Ni1 N2 H2C 107.7 . . ?
C9 N3 C6 112.5(4) . . ?
C9 N3 Ni1 105.5(3) . . ?
C6 N3 Ni1 122.0(3) . . ?
C9 N3 H3A 105.1 . . ?
C6 N3 H3A 105.1 . . ?
Ni1 N3 H3A 105.1 . . ?
C10 N4 C11 112.0(4) . . ?
C10 N4 Ni1 104.8(3) . . ?
C11 N4 Ni1 117.7(3) . . ?
C10 N4 H4D 107.3 . . ?
C11 N4 H4D 107.3 . . ?
Ni1 N4 H4D 107.3 . . ?
C25 N5 C22 113.7(4) . . ?
C25 N5 Ni2 104.3(3) . . ?
C22 N5 Ni2 121.4(3) . . ?
C25 N5 H5C 105.4 . . ?
C22 N5 H5C 105.4 . . ?
Ni2 N5 H5C 105.4 . . ?
C26 N6 C27 113.0(3) . . ?
C26 N6 Ni2 103.8(3) . . ?
C27 N6 Ni2 115.6(3) . . ?
C26 N6 H6A 108.1 . . ?
C27 N6 H6A 108.1 . . ?
Ni2 N6 H6A 108.1 . . ?
C17 N7 C30 112.9(4) . . ?
C17 N7 Ni2 104.1(3) . . ?
C30 N7 Ni2 122.1(3) . . ?
C17 N7 H7D 105.5 . . ?
C30 N7 H7D 105.5 . . ?
Ni2 N7 H7D 105.5 . . ?
C19 N8 C18 113.4(4) . . ?
C19 N8 Ni2 117.3(3) . . ?
C18 N8 Ni2 103.1(3) . . ?
C19 N8 H8D 107.5 . . ?
C18 N8 H8D 107.5 . . ?
Ni2 N8 H8D 107.5 . . ?
C33 N9 Ni1 148.5(4) . . ?
C33 N10 C34 122.4(5) . . ?
C34 N11 Ni2 158.5(4) . . ?
C35 N12 Ni1 163.0(5) . . ?
C35 N13 C36 117.4(6) . . ?
C37 N15 Ni2 140.8(4) . . ?
C38 N16 C37 125.0(6) . . ?
N12 Ni1 N9 84.47(17) . . ?
N12 Ni1 N2 88.55(16) . . ?
N9 Ni1 N2 170.63(14) . . ?
N12 Ni1 N4 171.90(16) . . ?
N9 Ni1 N4 89.08(16) . . ?
N2 Ni1 N4 98.37(15) . . ?
N12 Ni1 N1 87.28(14) . . ?
N9 Ni1 N1 101.67(15) . . ?
N2 Ni1 N1 84.20(15) . . ?
N4 Ni1 N1 89.23(13) . . ?
N12 Ni1 N3 100.94(14) . . ?
N9 Ni1 N3 86.25(14) . . ?
N2 Ni1 N3 88.95(13) . . ?
N4 Ni1 N3 83.48(13) . . ?
N1 Ni1 N3 169.18(15) . . ?
N11 Ni2 N8 169.78(16) . . ?
N11 Ni2 N15 84.24(15) . . ?
N8 Ni2 N15 89.70(15) . . ?
N11 Ni2 N6 88.11(14) . . ?
N8 Ni2 N6 98.98(15) . . ?
N15 Ni2 N6 168.88(15) . . ?
N11 Ni2 N7 102.83(15) . . ?
N8 Ni2 N7 84.88(14) . . ?
N15 Ni2 N7 85.93(16) . . ?
N6 Ni2 N7 87.92(15) . . ?
N11 Ni2 N5 86.13(14) . . ?
N8 Ni2 N5 87.34(14) . . ?
N15 Ni2 N5 103.74(16) . . ?
N6 Ni2 N5 83.72(15) . . ?
N7 Ni2 N5 167.56(14) . . ?
O5 C41 N18 125.9(5) . . ?
O5 C41 H41 117.0 . . ?
N18 C41 H41 117.0 . . ?
N18 C40 H40A 109.5 . . ?
N18 C40 H40B 109.5 . . ?
H40A C40 H40B 109.5 . . ?
N18 C40 H40C 109.5 . . ?
H40A C40 H40C 109.5 . . ?
H40B C40 H40C 109.5 . . ?
N18 C39 H39A 109.5 . . ?
N18 C39 H39B 109.5 . . ?
H39A C39 H39B 109.5 . . ?
N18 C39 H39C 109.5 . . ?
H39A C39 H39C 109.5 . . ?
H39B C39 H39C 109.5 . . ?
C41 N18 C39 121.2(5) . . ?
C41 N18 C40 120.3(5) . . ?
C39 N18 C40 118.5(5) . . ?

loop_
_geom_bond_atom_site_label_1
_geom_bond_atom_site_label_2
_geom_bond_distance
_geom_bond_site_symmetry_2
_geom_bond_publ_flag
C1 N1 1.480(6) . ?
C1 C2 1.507(6) . ?
C1 H1A 0.9700 . ?
C1 H1B 0.9700 . ?
C2 N2 1.484(5) . ?
C2 H2A 0.9700 . ?
C2 H2B 0.9700 . ?
C3 N2 1.490(5) . ?
C3 C4 1.512(7) . ?
C3 C5 1.540(6) . ?
C3 H3 0.9800 . ?
C4 H4A 0.9600 . ?
C4 H4B 0.9600 . ?
C4 H4C 0.9600 . ?
C5 C6 1.516(7) . ?
C5 H5A 0.9700 . ?
C5 H5B 0.9700 . ?
C6 N3 1.493(6) . ?
C6 C7 1.535(7) . ?
C6 C8 1.553(6) . ?
C7 H7A 0.9600 . ?
C7 H7B 0.9600 . ?
C7 H7C 0.9600 . ?
C8 H8A 0.9600 . ?
C8 H8B 0.9600 . ?
C8 H8C 0.9600 . ?
C9 N3 1.476(6) . ?
C9 C10 1.511(7) . ?
C9 H9A 0.9700 . ?
C9 H9B 0.9700 . ?
C10 N4 1.480(6) . ?
C10 H10A 0.9700 . ?
C10 H10B 0.9700 . ?
C11 N4 1.489(6) . ?
C11 C12 1.510(8) . ?
C11 C13 1.529(7) . ?
C11 H11 0.9800 . ?
C12 H12A 0.9600 . ?
C12 H12B 0.9600 . ?
C12 H12C 0.9600 . ?
C13 C14 1.513(7) . ?
C13 H13A 0.9700 . ?
C13 H13B 0.9700 . ?
C14 N1 1.500(6) . ?
C14 C15 1.514(7) . ?
C14 C16 1.547(6) . ?
C15 H15A 0.9600 . ?
C15 H15B 0.9600 . ?
C15 H15C 0.9600 . ?
C16 H16A 0.9600 . ?
C16 H16B 0.9600 . ?
C16 H16C 0.9600 . ?
C17 N7 1.472(6) . ?
C17 C18 1.502(7) . ?
C17 H17A 0.9700 . ?
C17 H17B 0.9700 . ?
C18 N8 1.489(6) . ?
C18 H18A 0.9700 . ?
C18 H18B 0.9700 . ?
C19 N8 1.477(6) . ?
C19 C21 1.537(7) . ?
C19 C20 1.541(6) . ?
C19 H19 0.9800 . ?
C20 H20A 0.9600 . ?
C20 H20B 0.9600 . ?
C20 H20C 0.9600 . ?
C21 C22 1.535(6) . ?
C21 H21A 0.9700 . ?
C21 H21B 0.9700 . ?
C22 C23 1.513(7) . ?
C22 N5 1.517(6) . ?
C22 C24 1.539(7) . ?
C23 H23A 0.9600 . ?
C23 H23B 0.9600 . ?
C23 H23C 0.9600 . ?
C24 H24A 0.9600 . ?
C24 H24B 0.9600 . ?
C24 H24C 0.9600 . ?
C25 N5 1.482(6) . ?
C25 C26 1.486(7) . ?
C25 H25A 0.9700 . ?
C25 H25B 0.9700 . ?
C26 N6 1.477(6) . ?
C26 H26A 0.9700 . ?
C26 H26B 0.9700 . ?
C27 N6 1.487(6) . ?
C27 C28 1.525(6) . ?
C27 C29 1.534(6) . ?
C27 H27 0.9800 . ?
C28 H28A 0.9600 . ?
C28 H28B 0.9600 . ?
C28 H28C 0.9600 . ?
C29 C30 1.539(7) . ?
C29 H29A 0.9700 . ?
C29 H29B 0.9700 . ?
C30 N7 1.508(6) . ?
C30 C32 1.514(7) . ?
C30 C31 1.523(7) . ?
C31 H31A 0.9600 . ?
C31 H31B 0.9600 . ?
C31 H31C 0.9600 . ?
C32 H32A 0.9600 . ?
C32 H32B 0.9600 . ?
C32 H32C 0.9600 . ?
C33 N9 1.140(6) . ?
C33 N10 1.300(7) . ?
C34 N11 1.154(6) . ?
C34 N10 1.303(6) . ?
C35 N12 1.131(7) . ?
C35 N13 1.332(7) . ?
C36 N14 1.131(8) . ?
C36 N13 1.336(8) . ?
C37 N15 1.153(7) . ?
C37 N16 1.324(7) . ?
C38 N17 1.124(7) . ?
C38 N16 1.320(8) . ?
Cl1 O2 1.385(5) . ?
Cl1 O4 1.397(5) . ?
Cl1 O3 1.412(5) . ?
Cl1 O1 1.425(4) . ?
N1 Ni1 2.166(3) . ?
N1 H1C 0.9100 . ?
N2 Ni1 2.117(4) . ?
N2 H2C 0.9100 . ?
N3 Ni1 2.175(3) . ?
N3 H3A 0.9100 . ?
N4 Ni1 2.122(4) . ?
N4 H4D 0.9100 . ?
N5 Ni2 2.169(4) . ?
N5 H5C 0.9100 . ?
N6 Ni2 2.144(4) . ?
N6 H6A 0.9100 . ?
N7 Ni2 2.165(4) . ?
N7 H7D 0.9100 . ?
N8 Ni2 2.120(3) . ?
N8 H8D 0.9100 . ?
N9 Ni1 2.117(4) . ?
N11 Ni2 2.104(3) . ?
N12 Ni1 2.095(4) . ?
N15 Ni2 2.131(4) . ?
O5 C41 1.214(6) . ?
C41 N18 1.321(7) . ?
C41 H41 0.9300 . ?
C40 N18 1.438(7) . ?
C40 H40A 0.9600 . ?
C40 H40B 0.9600 . ?
C40 H40C 0.9600 . ?
C39 N18 1.437(7) . ?
C39 H39A 0.9600 . ?
C39 H39B 0.9600 . ?
C39 H39C 0.9600 . ?

loop_
_geom_hbond_atom_site_label_D
_geom_hbond_atom_site_label_H
_geom_hbond_atom_site_label_A
_geom_hbond_distance_DH
_geom_hbond_distance_HA
_geom_hbond_distance_DA
_geom_hbond_angle_DHA
_geom_hbond_site_symmetry_A
N1 H1C N17 0.91 2.29 3.170(6) 162.7 1_455
N2 H2C O5 0.91 2.10 2.972(5) 159.3 .
N4 H4D O5 0.91 2.06 2.956(6) 166.1 .
N6 H6A O2 0.91 2.32 3.187(6) 159.7 .
N7 H7D N14 0.91 2.31 3.150(7) 154.0 1_655
N8 H8D O3 0.91 2.22 3.109(7) 164.4 .

loop_
_geom_torsion_atom_site_label_1
_geom_torsion_atom_site_label_2
_geom_torsion_atom_site_label_3
_geom_torsion_atom_site_label_4
_geom_torsion
_geom_torsion_site_symmetry_1
_geom_torsion_site_symmetry_2
_geom_torsion_site_symmetry_3
_geom_torsion_site_symmetry_4
_geom_torsion_publ_flag
N1 C1 C2 N2 -58.1(5) . . . . ?
N2 C3 C5 C6 71.9(5) . . . . ?
C4 C3 C5 C6 -165.4(4) . . . . ?
C3 C5 C6 N3 -63.8(5) . . . . ?
C3 C5 C6 C7 55.8(5) . . . . ?
C3 C5 C6 C8 173.4(4) . . . . ?
N3 C9 C10 N4 -58.1(6) . . . . ?
N4 C11 C13 C14 71.1(6) . . . . ?
C12 C11 C13 C14 -164.6(5) . . . . ?
C11 C13 C14 N1 -64.7(6) . . . . ?
C11 C13 C14 C15 55.3(6) . . . . ?
C11 C13 C14 C16 173.1(5) . . . . ?
N7 C17 C18 N8 -60.9(5) . . . . ?
N8 C19 C21 C22 70.3(5) . . . . ?
C20 C19 C21 C22 -165.9(4) . . . . ?
C19 C21 C22 C23 57.5(6) . . . . ?
C19 C21 C22 N5 -62.3(6) . . . . ?
C19 C21 C22 C24 176.3(4) . . . . ?
N5 C25 C26 N6 -61.5(5) . . . . ?
N6 C27 C29 C30 70.0(5) . . . . ?
C28 C27 C29 C30 -164.6(4) . . . . ?
C27 C29 C30 N7 -59.5(5) . . . . ?
C27 C29 C30 C32 178.2(4) . . . . ?
C27 C29 C30 C31 59.0(6) . . . . ?
C2 C1 N1 C14 169.1(4) . . . . ?
C2 C1 N1 Ni1 34.9(4) . . . . ?
C13 C14 N1 C1 -74.8(5) . . . . ?
C15 C14 N1 C1 162.5(4) . . . . ?
C16 C14 N1 C1 46.1(5) . . . . ?
C13 C14 N1 Ni1 51.2(5) . . . . ?
C15 C14 N1 Ni1 -71.6(5) . . . . ?
C16 C14 N1 Ni1 172.0(4) . . . . ?
C1 C2 N2 C3 174.8(4) . . . . ?
C1 C2 N2 Ni1 47.3(4) . . . . ?
C4 C3 N2 C2 56.5(6) . . . . ?
C5 C3 N2 C2 178.0(4) . . . . ?
C4 C3 N2 Ni1 176.7(3) . . . . ?
C5 C3 N2 Ni1 -61.8(5) . . . . ?
C10 C9 N3 C6 170.4(4) . . . . ?
C10 C9 N3 Ni1 35.1(5) . . . . ?
C5 C6 N3 C9 -76.7(5) . . . . ?
C7 C6 N3 C9 161.5(4) . . . . ?
C8 C6 N3 C9 44.3(5) . . . . ?
C5 C6 N3 Ni1 50.2(5) . . . . ?
C7 C6 N3 Ni1 -71.6(4) . . . . ?
C8 C6 N3 Ni1 171.2(3) . . . . ?
C9 C10 N4 C11 176.3(4) . . . . ?
C9 C10 N4 Ni1 47.6(5) . . . . ?
C12 C11 N4 C10 56.7(6) . . . . ?
C13 C11 N4 C10 178.4(4) . . . . ?
C12 C11 N4 Ni1 178.2(4) . . . . ?
C13 C11 N4 Ni1 -60.1(5) . . . . ?
C26 C25 N5 C22 174.9(4) . . . . ?
C26 C25 N5 Ni2 40.5(4) . . . . ?
C23 C22 N5 C25 165.0(4) . . . . ?
C21 C22 N5 C25 -72.6(5) . . . . ?
C24 C22 N5 C25 46.9(5) . . . . ?
C23 C22 N5 Ni2 -69.3(4) . . . . ?
C21 C22 N5 Ni2 53.1(5) . . . . ?
C24 C22 N5 Ni2 172.7(3) . . . . ?
C25 C26 N6 C27 171.8(4) . . . . ?
C25 C26 N6 Ni2 45.8(4) . . . . ?
C28 C27 N6 C26 51.9(5) . . . . ?
C29 C27 N6 C26 175.4(4) . . . . ?
C28 C27 N6 Ni2 171.2(3) . . . . ?
C29 C27 N6 Ni2 -65.3(4) . . . . ?
C18 C17 N7 C30 174.2(4) . . . . ?
C18 C17 N7 Ni2 39.7(4) . . . . ?
C32 C30 N7 C17 44.6(6) . . . . ?
C31 C30 N7 C17 162.8(4) . . . . ?
C29 C30 N7 C17 -75.5(5) . . . . ?
C32 C30 N7 Ni2 169.9(3) . . . . ?
C31 C30 N7 Ni2 -71.9(4) . . . . ?
C29 C30 N7 Ni2 49.8(5) . . . . ?
C21 C19 N8 C18 175.1(4) . . . . ?
C20 C19 N8 C18 54.4(6) . . . . ?
C21 C19 N8 Ni2 -64.7(4) . . . . ?
C20 C19 N8 Ni2 174.6(3) . . . . ?
C17 C18 N8 C19 173.3(4) . . . . ?
C17 C18 N8 Ni2 45.4(4) . . . . ?
N10 C33 N9 Ni1 -133(4) . . . . ?
N9 C33 N10 C34 -180(100) . . . . ?
N11 C34 N10 C33 172(5) . . . . ?
N10 C34 N11 Ni2 -147(4) . . . . ?
N13 C35 N12 Ni1 168.2(19) . . . . ?
N12 C35 N13 C36 -174(3) . . . . ?
N14 C36 N13 C35 162(4) . . . . ?
N16 C37 N15 Ni2 -58(3) . . . . ?
N17 C38 N16 C37 -150(3) . . . . ?
N15 C37 N16 C38 149(2) . . . . ?
C35 N12 Ni1 N9 17.2(14) . . . . ?
C35 N12 Ni1 N2 -169.0(14) . . . . ?
C35 N12 Ni1 N4 -20(2) . . . . ?
C35 N12 Ni1 N1 -84.8(14) . . . . ?
C35 N12 Ni1 N3 102.3(14) . . . . ?
C33 N9 Ni1 N12 7.9(7) . . . . ?
C33 N9 Ni1 N2 -34.2(14) . . . . ?
C33 N9 Ni1 N4 -177.0(7) . . . . ?
C33 N9 Ni1 N1 94.0(7) . . . . ?
C33 N9 Ni1 N3 -93.5(7) . . . . ?
C2 N2 Ni1 N12 65.7(3) . . . . ?
C3 N2 Ni1 N12 -58.5(3) . . . . ?
C2 N2 Ni1 N9 107.5(9) . . . . ?
C3 N2 Ni1 N9 -16.7(11) . . . . ?
C2 N2 Ni1 N4 -110.1(3) . . . . ?
C3 N2 Ni1 N4 125.7(3) . . . . ?
C2 N2 Ni1 N1 -21.7(3) . . . . ?
C3 N2 Ni1 N1 -145.9(3) . . . . ?
C2 N2 Ni1 N3 166.6(3) . . . . ?
C3 N2 Ni1 N3 42.4(3) . . . . ?
C10 N4 Ni1 N12 101.6(11) . . . . ?
C11 N4 Ni1 N12 -23.6(13) . . . . ?
C10 N4 Ni1 N9 64.3(3) . . . . ?
C11 N4 Ni1 N9 -60.9(3) . . . . ?
C10 N4 Ni1 N2 -110.0(3) . . . . ?
C11 N4 Ni1 N2 124.8(3) . . . . ?
C10 N4 Ni1 N1 166.0(3) . . . . ?
C11 N4 Ni1 N1 40.8(3) . . . . ?
C10 N4 Ni1 N3 -22.0(3) . . . . ?
C11 N4 Ni1 N3 -147.2(3) . . . . ?
C1 N1 Ni1 N12 -95.6(3) . . . . ?
C14 N1 Ni1 N12 135.0(4) . . . . ?
C1 N1 Ni1 N9 -179.4(3) . . . . ?
C14 N1 Ni1 N9 51.2(4) . . . . ?
C1 N1 Ni1 N2 -6.8(3) . . . . ?
C14 N1 Ni1 N2 -136.2(4) . . . . ?
C1 N1 Ni1 N4 91.7(3) . . . . ?
C14 N1 Ni1 N4 -37.7(4) . . . . ?
C1 N1 Ni1 N3 44.2(9) . . . . ?
C14 N1 Ni1 N3 -85.2(9) . . . . ?
C9 N3 Ni1 N12 180.0(3) . . . . ?
C6 N3 Ni1 N12 50.1(3) . . . . ?
C9 N3 Ni1 N9 -96.4(3) . . . . ?
C6 N3 Ni1 N9 133.7(3) . . . . ?
C9 N3 Ni1 N2 91.7(3) . . . . ?
C6 N3 Ni1 N2 -38.3(3) . . . . ?
C9 N3 Ni1 N4 -6.9(3) . . . . ?
C6 N3 Ni1 N4 -136.8(3) . . . . ?
C9 N3 Ni1 N1 41.0(9) . . . . ?
C6 N3 Ni1 N1 -88.9(8) . . . . ?
C34 N11 Ni2 N8 -42.4(17) . . . . ?
C34 N11 Ni2 N15 11.5(11) . . . . ?
C34 N11 Ni2 N6 -176.6(12) . . . . ?
C34 N11 Ni2 N7 96.0(11) . . . . ?
C34 N11 Ni2 N5 -92.8(11) . . . . ?
C19 N8 Ni2 N11 -3.7(10) . . . . ?
C18 N8 Ni2 N11 121.7(8) . . . . ?
C19 N8 Ni2 N15 -57.2(3) . . . . ?
C18 N8 Ni2 N15 68.3(3) . . . . ?
C19 N8 Ni2 N6 129.8(3) . . . . ?
C18 N8 Ni2 N6 -104.8(3) . . . . ?
C19 N8 Ni2 N7 -143.1(3) . . . . ?
C18 N8 Ni2 N7 -17.7(3) . . . . ?
C19 N8 Ni2 N5 46.6(3) . . . . ?
C18 N8 Ni2 N5 172.0(3) . . . . ?
C37 N15 Ni2 N11 9.4(7) . . . . ?
C37 N15 Ni2 N8 -178.9(7) . . . . ?
C37 N15 Ni2 N6 -37.4(12) . . . . ?
C37 N15 Ni2 N7 -94.0(7) . . . . ?
C37 N15 Ni2 N5 93.9(7) . . . . ?
C26 N6 Ni2 N11 68.6(3) . . . . ?
C27 N6 Ni2 N11 -55.6(3) . . . . ?
C26 N6 Ni2 N8 -104.0(3) . . . . ?
C27 N6 Ni2 N8 131.8(3) . . . . ?
C26 N6 Ni2 N15 115.1(8) . . . . ?
C27 N6 Ni2 N15 -9.1(9) . . . . ?
C26 N6 Ni2 N7 171.6(3) . . . . ?
C27 N6 Ni2 N7 47.3(3) . . . . ?
C26 N6 Ni2 N5 -17.7(3) . . . . ?
C27 N6 Ni2 N5 -141.9(3) . . . . ?
C17 N7 Ni2 N11 175.1(3) . . . . ?
C30 N7 Ni2 N11 45.9(4) . . . . ?
C17 N7 Ni2 N8 -11.7(3) . . . . ?
C30 N7 Ni2 N8 -140.9(4) . . . . ?
C17 N7 Ni2 N15 -101.7(3) . . . . ?
C30 N7 Ni2 N15 129.1(4) . . . . ?
C17 N7 Ni2 N6 87.5(3) . . . . ?
C30 N7 Ni2 N6 -41.7(3) . . . . ?
C17 N7 Ni2 N5 39.8(8) . . . . ?
C30 N7 Ni2 N5 -89.4(7) . . . . ?
C25 N5 Ni2 N11 -100.4(3) . . . . ?
C22 N5 Ni2 N11 129.7(3) . . . . ?
C25 N5 Ni2 N8 87.4(3) . . . . ?
C22 N5 Ni2 N8 -42.5(3) . . . . ?
C25 N5 Ni2 N15 176.5(3) . . . . ?
C22 N5 Ni2 N15 46.6(3) . . . . ?
C25 N5 Ni2 N6 -11.9(3) . . . . ?
C22 N5 Ni2 N6 -141.8(3) . . . . ?
C25 N5 Ni2 N7 36.2(8) . . . . ?
C22 N5 Ni2 N7 -93.8(7) . . . . ?
O5 C41 N18 C39 178.1(5) . . . . ?
O5 C41 N18 C40 -0.9(8) . . . . ?
